data_4301136
loop_
_publ_author_name
'Qing Wang'
'Jianyong Zhang'
'Chun-Feng Zhuang'
'Yu Tang'
'Cheng-Yong Su'

_publ_section_title
;
Guest Inclusion and Interpenetration Tuning of Cd(II)/Mn(II) Coordination
Grid Networks Assembled from a Rigid Linear Diimidazole Schiff Base Ligand
;
_journal_name_full 'Inorganic Chemistry'
_journal_page_first 287
_journal_page_last 295
_journal_paper_doi 10.1021/ic801770n
_journal_volume 48
_journal_year 2009
_chemical_formula_sum 'C106 H90 F12 Mn2 N24 O12 S4'
_chemical_formula_weight 2358.14
_chemical_name_systematic
; 
 ? 
;
_space_group_IT_number 12
_symmetry_cell_setting monoclinic
_symmetry_space_group_name_Hall '-C 2y'
_symmetry_space_group_name_H-M 'C 1 2/m 1'
_atom_sites_solution_hydrogens geom
_atom_sites_solution_primary direct
_atom_sites_solution_secondary difmap
_audit_creation_method SHELXL-97
_cell_angle_alpha 90.00
_cell_angle_beta 117.056(6)
_cell_angle_gamma 90.00
_cell_formula_units_Z 2
_cell_length_a 19.8238(13)
_cell_length_b 20.2114(7)
_cell_length_c 15.1437(8)
_cell_measurement_reflns_used 4619
_cell_measurement_temperature 153(2)
_cell_measurement_theta_max 29.6487
_cell_measurement_theta_min 2.8282
_cell_volume 5403.6(6)
_computing_cell_refinement
;
CrysAlis RED, Oxford Diffraction Ltd.,
Version 1.171.31.7 (release 18-10-2006 CrysAlis171 .NET)
(compiled Oct 18 2006,16:28:17)
;
_computing_data_collection
;
CrysAlis CCD, Oxford Diffraction Ltd.,
Version 1.171.31.7 (release 18-10-2006 CrysAlis171 .NET)
(compiled Oct 18 2006,16:28:17)
;
_computing_data_reduction
;
CrysAlis RED, Oxford Diffraction Ltd.,
Version 1.171.31.7 (release 18-10-2006 CrysAlis171 .NET)
(compiled Oct 18 2006,16:28:17)
;
_computing_structure_refinement 'SHELXL-97 (Sheldrick, 1997)'
_computing_structure_solution 'SHELXS-97 (Sheldrick, 1990)'
_diffrn_ambient_temperature 153(2)
_diffrn_detector_area_resol_mean 16.0855
_diffrn_measured_fraction_theta_full 0.973
_diffrn_measured_fraction_theta_max 0.973
_diffrn_measurement_device_type 'Gemini S Ultra'
_diffrn_measurement_method '\w and \p scan'
_diffrn_radiation_monochromator graphite
_diffrn_radiation_source 'Enhance (Mo) X-ray Source'
_diffrn_radiation_type MoK\a
_diffrn_radiation_wavelength 0.71073
_diffrn_reflns_av_R_equivalents 0.0427
_diffrn_reflns_av_sigmaI/netI 0.1228
_diffrn_reflns_limit_h_max 26
_diffrn_reflns_limit_h_min -25
_diffrn_reflns_limit_k_max 26
_diffrn_reflns_limit_k_min -24
_diffrn_reflns_limit_l_max 20
_diffrn_reflns_limit_l_min -19
_diffrn_reflns_number 19878
_diffrn_reflns_theta_full 28.00
_diffrn_reflns_theta_max 28.00
_diffrn_reflns_theta_min 2.85
_exptl_absorpt_coefficient_mu 0.404
_exptl_absorpt_correction_T_max 0.9022
_exptl_absorpt_correction_T_min 0.8681
_exptl_absorpt_correction_type multi-scan
_exptl_absorpt_process_details
;
CrysAlis RED, Oxford Diffraction Ltd.,
Version 1.171.31.7 (release 18-10-2006 CrysAlis171 .NET)
(compiled Oct 18 2006,16:28:17)
Empirical absorption correction using spherical harmonics,
 implemented in SCALE3 ABSPACK scaling algorithm.
;
_exptl_crystal_colour Yellow
_exptl_crystal_density_diffrn 1.449
_exptl_crystal_density_method 'not measured'
_exptl_crystal_description Block
_exptl_crystal_F_000 2424
_exptl_crystal_size_max 0.36
_exptl_crystal_size_mid 0.30
_exptl_crystal_size_min 0.26
_refine_diff_density_max 0.449
_refine_diff_density_min -0.412
_refine_diff_density_rms 0.048
_refine_ls_extinction_method none
_refine_ls_goodness_of_fit_ref 1.018
_refine_ls_hydrogen_treatment geom
_refine_ls_matrix_type full
_refine_ls_number_parameters 459
_refine_ls_number_reflns 6541
_refine_ls_number_restraints 380
_refine_ls_restrained_S_all 1.126
_refine_ls_R_factor_all 0.0999
_refine_ls_R_factor_gt 0.0423
_refine_ls_shift/su_max 0.000
_refine_ls_shift/su_mean 0.000
_refine_ls_structure_factor_coef Fsqd
_refine_ls_weighting_details 'calc w=1/[\s^2^(Fo^2^)+(0.0203P)^2^+1.2100P] where P=(Fo^2^+2Fc^2^)/3'
_refine_ls_weighting_scheme calc
_refine_ls_wR_factor_gt 0.0750
_refine_ls_wR_factor_ref 0.0814
_reflns_number_gt 2896
_reflns_number_total 6541
_reflns_threshold_expression >2sigma(I)
_cod_data_source_file ic801770n_si_001_10.cif
_cod_data_source_block 10
_cod_depositor_comments
;
The following automatic conversions were performed:
'_symmetry_cell_setting' value 'Monoclinic' changed to 'monoclinic'
according to '/home/saulius/struct/CIF-dictionaries/cif_core.dic'
dictionary named 'cif_core.dic' version 2.4.1 from 2010-06-29.

Automatic conversion script
Id: cif_fix_enum 1527 2010-12-29 10:47:43Z saulius 
;
_cod_original_cell_volume 5403.6(5)
_cod_original_sg_symbol_H-M 'C 2/m'
_cod_database_code 4301136

loop_
_symmetry_equiv_pos_as_xyz
'x, y, z'
'-x, y, -z'
'x+1/2, y+1/2, z'
'-x+1/2, y+1/2, -z'
'-x, -y, -z'
'x, -y, z'
'-x+1/2, -y+1/2, -z'
'x+1/2, -y+1/2, z'

loop_
_atom_site_label
_atom_site_type_symbol
_atom_site_fract_x
_atom_site_fract_y
_atom_site_fract_z
_atom_site_U_iso_or_equiv
_atom_site_adp_type
_atom_site_occupancy
_atom_site_symmetry_multiplicity
_atom_site_calc_flag
_atom_site_refinement_flags
_atom_site_disorder_assembly
_atom_site_disorder_group
Mn1 Mn 1.0000 1.0000 1.0000 0.0289(2) Uani 1 4 d S . .
Mn2 Mn 0.0000 0.5000 0.0000 0.0403(2) Uani 1 4 d S . .
N1 N 0.96360(11) 0.92010(9) 0.88709(14) 0.0332(5) Uani 1 1 d . . .
N2 N 0.88992(11) 0.85153(9) 0.76867(14) 0.0344(5) Uani 1 1 d . . .
N3 N 0.56111(12) 0.77779(9) 0.43269(16) 0.0403(5) Uani 1 1 d . . .
N4 N 0.49317(11) 0.74720(9) 0.36568(15) 0.0409(5) Uani 1 1 d . . .
N5 N 0.16456(11) 0.65763(9) 0.04908(15) 0.0379(5) Uani 1 1 d . . .
N6 N 0.07472(11) 0.58121(10) -0.00389(16) 0.0425(6) Uani 1 1 d . . .
C1 C 0.89361(13) 0.90341(10) 0.82655(17) 0.0325(6) Uani 1 1 d . . .
H1A H 0.8504 0.9255 0.8238 0.039 Uiso 1 1 calc R . .
C2 C 0.96301(15) 0.83318(12) 0.79451(19) 0.0475(7) Uani 1 1 d . . .
H2A H 0.9792 0.7980 0.7671 0.057 Uiso 1 1 calc R . .
C3 C 1.00732(14) 0.87514(12) 0.86675(19) 0.0447(7) Uani 1 1 d . . .
H3A H 1.0611 0.8740 0.8992 0.054 Uiso 1 1 calc R . .
C4 C 0.82159(14) 0.82177(11) 0.69547(18) 0.0338(6) Uani 1 1 d . . .
C5 C 0.76224(14) 0.86174(11) 0.63374(18) 0.0410(7) Uani 1 1 d . . .
H5A H 0.7679 0.9085 0.6377 0.049 Uiso 1 1 calc R . .
C6 C 0.69520(14) 0.83404(11) 0.56681(18) 0.0420(7) Uani 1 1 d . . .
H6A H 0.6547 0.8619 0.5246 0.050 Uiso 1 1 calc R . .
C7 C 0.68569(14) 0.76556(11) 0.55992(18) 0.0332(6) Uani 1 1 d . . .
C8 C 0.74690(15) 0.72626(11) 0.62011(18) 0.0384(7) Uani 1 1 d . . .
H8A H 0.7423 0.6795 0.6146 0.046 Uiso 1 1 calc R . .
C9 C 0.81442(13) 0.75400(11) 0.68781(17) 0.0378(6) Uani 1 1 d . . .
H9A H 0.8557 0.7265 0.7289 0.045 Uiso 1 1 calc R . .
C10 C 0.61161(14) 0.73652(11) 0.48933(18) 0.0369(6) Uani 1 1 d . . .
C11 C 0.60119(14) 0.66331(11) 0.49043(19) 0.0494(8) Uani 1 1 d . . .
H11A H 0.5501 0.6514 0.4404 0.074 Uiso 1 1 calc R . .
H11B H 0.6081 0.6497 0.5561 0.074 Uiso 1 1 calc R . .
H11C H 0.6386 0.6408 0.4755 0.074 Uiso 1 1 calc R . .
C12 C 0.44008(15) 0.85998(11) 0.3320(2) 0.0615(8) Uani 1 1 d . . .
H12A H 0.4907 0.8731 0.3822 0.092 Uiso 1 1 calc R . .
H12B H 0.4024 0.8733 0.3537 0.092 Uiso 1 1 calc R . .
H12C H 0.4288 0.8816 0.2689 0.092 Uiso 1 1 calc R . .
C13 C 0.43749(15) 0.78623(11) 0.31878(19) 0.0368(6) Uani 1 1 d . . .
C14 C 0.36652(13) 0.75318(12) 0.24684(17) 0.0345(6) Uani 1 1 d . . .
C15 C 0.30206(16) 0.78918(11) 0.1872(2) 0.0437(7) Uani 1 1 d . . .
H15A H 0.3034 0.8361 0.1920 0.052 Uiso 1 1 calc R . .
C16 C 0.23585(14) 0.75847(12) 0.12118(18) 0.0418(7) Uani 1 1 d . . .
H16A H 0.1923 0.7840 0.0811 0.050 Uiso 1 1 calc R . .
C17 C 0.23372(14) 0.69051(12) 0.11418(18) 0.0355(6) Uani 1 1 d . . .
C18 C 0.29754(14) 0.65368(12) 0.17064(19) 0.0407(7) Uani 1 1 d . . .
H18A H 0.2964 0.6069 0.1638 0.049 Uiso 1 1 calc R . .
C19 C 0.36303(14) 0.68474(11) 0.23709(18) 0.0385(6) Uani 1 1 d . . .
H19A H 0.4064 0.6589 0.2768 0.046 Uiso 1 1 calc R . .
C20 C 0.14219(14) 0.59785(11) 0.0666(2) 0.0432(7) Uani 1 1 d . . .
H20A H 0.1715 0.5712 0.1228 0.052 Uiso 1 1 calc R . .
C21 C 0.10725(15) 0.68056(14) -0.0384(2) 0.0510(8) Uani 1 1 d . . .
H21A H 0.1058 0.7214 -0.0702 0.061 Uiso 1 1 calc R . .
C22 C 0.05353(15) 0.63328(13) -0.0695(2) 0.0512(7) Uani 1 1 d . . .
H22A H 0.0072 0.6356 -0.1289 0.061 Uiso 1 1 calc R . .
C23 C 0.7378(3) 1.0000 0.9029(4) 0.0859(15) Uani 1 2 d SDU . .
S1 S 0.82045(7) 0.97537(5) 0.99928(9) 0.0354(3) Uani 0.50 1 d PDU . .
O1 O 0.8092(2) 0.90652(13) 0.9767(3) 0.0404(9) Uani 0.50 1 d PDU . .
O2 O 0.81897(14) 1.0000 1.08941(18) 0.0502(7) Uani 1 2 d SDU . .
O3 O 0.88128(12) 1.0000 0.98345(16) 0.0384(6) Uani 1 2 d SDU . .
F1 F 0.7378(2) 1.07771(16) 0.9186(3) 0.0935(13) Uani 0.50 1 d PDU . .
F2 F 0.67442(15) 1.0000 0.9027(2) 0.1044(10) Uani 1 2 d SDU . .
F3 F 0.73421(13) 1.0000 0.81405(17) 0.0811(8) Uani 1 2 d SDU . .
C24 C -0.1063(3) 0.5000 -0.3471(4) 0.115(2) Uani 1 2 d SDU . .
S2 S -0.12182(8) 0.52913(6) -0.25628(10) 0.0460(4) Uani 0.50 1 d PDU . .
O4 O -0.1145(3) 0.5978(2) -0.2792(4) 0.0601(14) Uani 0.50 1 d PDU . .
O5 O -0.05970(13) 0.5000 -0.16458(18) 0.0495(7) Uani 1 2 d SDU . .
O6 O -0.19555(15) 0.5000 -0.2697(2) 0.0777(9) Uani 1 2 d SDU . .
F4 F -0.1579(2) 0.5000 -0.4405(2) 0.1206(11) Uani 1 2 d SDU . .
F5 F -0.03792(19) 0.5000 -0.3408(2) 0.1080(10) Uani 1 2 d SDU . .
F6 F -0.1118(3) 0.4195(2) -0.3367(4) 0.0933(15) Uani 0.50 1 d PDU . .
C25 C 0.6632(6) 0.5000 0.4812(11) 0.062(3) Uani 0.50 2 d SPU . .
H25A H 0.7217 0.5000 0.5155 0.074 Uiso 0.50 2 d SP . .
C26 C 0.6274(6) 0.5000 0.5386(10) 0.054(3) Uani 0.50 2 d SPU . .
H26A H 0.6550 0.5000 0.6098 0.064 Uiso 0.50 2 d SP . .
C27 C 0.5472(8) 0.5000 0.4917(12) 0.040(4) Uani 0.50 2 d SPU . .
C28 C 0.5067(6) 0.5000 0.3873(10) 0.045(3) Uani 0.50 2 d SPU . .
C29 C 0.5454(7) 0.5000 0.3315(10) 0.037(3) Uani 0.50 2 d SPU . .
H29A H 0.5177 0.5000 0.2589 0.045 Uiso 0.50 2 d SP . .
C30 C 0.6258(6) 0.5000 0.3769(11) 0.044(3) Uani 0.50 2 d SPU . .
H30A H 0.6532 0.5000 0.3379 0.053 Uiso 0.50 2 d SP . .
C31 C 0.4211(8) 0.5000 0.3372(11) 0.070(5) Uani 0.50 2 d SPU . .
H31A H 0.3884 0.5000 0.2609 0.085 Uiso 0.50 2 d SP . .
C32 C 0.3849(5) 0.5000 0.3895(8) 0.048(2) Uani 0.50 2 d SPU . .
H32A H 0.3281 0.5000 0.3577 0.058 Uiso 0.50 2 d SP . .
C33 C 0.4204(9) 0.5000 0.4944(15) 0.048(4) Uani 0.50 2 d SPU . .
C34 C 0.3797(7) 0.5000 0.5547(12) 0.059(3) Uani 0.50 2 d SPU . .
H34A H 0.3230 0.5000 0.5159 0.071 Uiso 0.50 2 d SP . .
C35 C 0.4159(8) 0.5000 0.6514(11) 0.048(4) Uani 0.50 2 d SPU . .
H35A H 0.3852 0.5000 0.6860 0.057 Uiso 0.50 2 d SP . .
C36 C 0.4961(8) 0.5000 0.7026(9) 0.068(4) Uani 0.50 2 d SPDU . .
H36A H 0.5193 0.5000 0.7769 0.082 Uiso 0.50 2 d SP . .
C37 C 0.5401(9) 0.5000 0.6514(8) 0.050(4) Uani 0.50 2 d SPDU . .
H37A H 0.5984 0.5000 0.6877 0.060 Uiso 0.50 2 d SP . .
C38 C 0.5024(6) 0.5000 0.5466(8) 0.039(2) Uani 0.50 2 d SPDU . .

loop_
_atom_site_aniso_label
_atom_site_aniso_U_11
_atom_site_aniso_U_22
_atom_site_aniso_U_33
_atom_site_aniso_U_23
_atom_site_aniso_U_13
_atom_site_aniso_U_12
Mn1 0.0258(4) 0.0304(4) 0.0239(5) 0.000 0.0056(3) 0.000
Mn2 0.0210(5) 0.0489(5) 0.0394(5) 0.000 0.0037(4) 0.000
N1 0.0300(13) 0.0374(11) 0.0270(13) -0.0011(10) 0.0083(10) 0.0020(10)
N2 0.0317(13) 0.0361(11) 0.0317(13) -0.0085(10) 0.0113(10) -0.0014(10)
N3 0.0351(14) 0.0400(12) 0.0431(14) -0.0149(11) 0.0154(11) -0.0129(10)
N4 0.0361(13) 0.0423(12) 0.0411(14) -0.0144(12) 0.0148(10) -0.0116(12)
N5 0.0275(13) 0.0404(12) 0.0432(15) -0.0014(11) 0.0138(11) -0.0034(10)
N6 0.0242(13) 0.0530(13) 0.0408(15) -0.0039(12) 0.0067(10) 0.0001(10)
C1 0.0332(16) 0.0310(13) 0.0309(16) -0.0049(12) 0.0125(12) 0.0015(11)
C2 0.0383(18) 0.0509(16) 0.0478(19) -0.0189(15) 0.0148(14) 0.0066(14)
C3 0.0290(16) 0.0541(16) 0.0414(18) -0.0090(15) 0.0076(13) 0.0088(13)
C4 0.0356(16) 0.0351(14) 0.0288(16) -0.0089(13) 0.0129(12) -0.0045(12)
C5 0.0427(18) 0.0308(14) 0.0388(18) -0.0067(13) 0.0092(13) -0.0072(12)
C6 0.0395(17) 0.0358(15) 0.0400(18) -0.0025(13) 0.0087(13) -0.0031(12)
C7 0.0372(16) 0.0317(15) 0.0321(16) -0.0080(12) 0.0171(12) -0.0059(11)
C8 0.0470(18) 0.0315(13) 0.0389(18) -0.0102(13) 0.0215(14) -0.0067(12)
C9 0.0414(16) 0.0355(14) 0.0364(16) -0.0059(14) 0.0175(12) 0.0013(13)
C10 0.0427(17) 0.0385(15) 0.0331(16) -0.0130(13) 0.0204(13) -0.0081(13)
C11 0.0485(19) 0.0388(15) 0.049(2) -0.0094(14) 0.0121(14) -0.0135(13)
C12 0.050(2) 0.0411(16) 0.082(2) -0.0131(16) 0.0203(17) -0.0079(14)
C13 0.0395(18) 0.0349(14) 0.0411(18) -0.0097(13) 0.0227(14) -0.0076(12)
C14 0.0330(15) 0.0392(14) 0.0359(15) -0.0092(14) 0.0198(11) -0.0069(13)
C15 0.0465(19) 0.0302(14) 0.059(2) -0.0038(14) 0.0284(16) -0.0051(13)
C16 0.0328(16) 0.0417(16) 0.0488(18) 0.0019(14) 0.0167(12) 0.0024(13)
C17 0.0313(17) 0.0405(15) 0.0359(17) -0.0060(13) 0.0161(13) -0.0047(12)
C18 0.0338(17) 0.0349(14) 0.0484(19) -0.0078(14) 0.0144(13) -0.0028(12)
C19 0.0300(16) 0.0366(15) 0.0446(18) -0.0083(13) 0.0131(13) -0.0026(12)
C20 0.0336(17) 0.0390(15) 0.049(2) 0.0000(14) 0.0117(14) 0.0019(13)
C21 0.0397(19) 0.0641(18) 0.0416(19) 0.0144(16) 0.0119(14) -0.0033(15)
C22 0.0330(17) 0.074(2) 0.0366(18) 0.0061(17) 0.0070(13) -0.0081(15)
C23 0.053(3) 0.146(5) 0.062(4) 0.000 0.029(3) 0.000
S1 0.0345(8) 0.0313(8) 0.0369(8) 0.0018(5) 0.0132(6) 0.0015(5)
O1 0.042(2) 0.0222(18) 0.053(3) -0.0042(17) 0.0186(19) -0.0025(16)
O2 0.071(2) 0.0500(15) 0.0377(17) 0.000 0.0323(15) 0.000
O3 0.0247(14) 0.0463(14) 0.0414(16) 0.000 0.0126(11) 0.000
F1 0.109(4) 0.059(2) 0.118(4) 0.042(2) 0.056(3) 0.039(2)
F2 0.0343(17) 0.186(3) 0.096(2) 0.000 0.0324(15) 0.000
F3 0.0510(16) 0.143(2) 0.0408(17) 0.000 0.0132(13) 0.000
C24 0.083(4) 0.199(6) 0.055(4) 0.000 0.024(3) 0.000
S2 0.0392(9) 0.0468(8) 0.0397(9) -0.0022(6) 0.0073(6) 0.0057(6)
O4 0.071(3) 0.026(2) 0.063(4) 0.000(2) 0.014(3) 0.0114(19)
O5 0.0387(16) 0.0537(15) 0.0373(17) 0.000 0.0009(12) 0.000
O6 0.0327(18) 0.123(2) 0.066(2) 0.000 0.0127(15) 0.000
F4 0.151(3) 0.134(2) 0.051(2) 0.000 0.023(2) 0.000
F5 0.114(3) 0.110(2) 0.136(3) 0.000 0.088(2) 0.000
F6 0.137(4) 0.048(3) 0.085(4) -0.019(3) 0.042(3) -0.010(2)
C25 0.047(7) 0.046(5) 0.094(9) 0.000 0.033(6) 0.000
C26 0.043(6) 0.035(5) 0.082(8) 0.000 0.027(6) 0.000
C27 0.042(8) 0.036(5) 0.038(7) 0.000 0.015(7) 0.000
C28 0.040(6) 0.041(5) 0.046(7) 0.000 0.012(5) 0.000
C29 0.039(8) 0.037(5) 0.044(7) 0.000 0.026(7) 0.000
C30 0.044(7) 0.043(5) 0.057(8) 0.000 0.032(6) 0.000
C31 0.060(8) 0.063(6) 0.048(7) 0.000 -0.011(6) 0.000
C32 0.040(5) 0.051(5) 0.056(6) 0.000 0.025(5) 0.000
C33 0.064(10) 0.023(5) 0.060(8) 0.000 0.031(8) 0.000
C34 0.062(8) 0.038(5) 0.080(9) 0.000 0.034(7) 0.000
C35 0.057(10) 0.046(6) 0.058(9) 0.000 0.042(9) 0.000
C36 0.101(10) 0.061(6) 0.045(7) 0.000 0.034(7) 0.000
C37 0.084(10) 0.031(5) 0.032(7) 0.000 0.024(7) 0.000
C38 0.058(7) 0.029(4) 0.039(6) 0.000 0.029(5) 0.000

loop_
_atom_type_symbol
_atom_type_description
_atom_type_scat_dispersion_real
_atom_type_scat_dispersion_imag
_atom_type_scat_source
C C 0.0033 0.0016 'International Tables Vol C Tables 4.2.6.8 and 6.1.1.4'
H H 0.0000 0.0000 'International Tables Vol C Tables 4.2.6.8 and 6.1.1.4'
N N 0.0061 0.0033 'International Tables Vol C Tables 4.2.6.8 and 6.1.1.4'
O O 0.0106 0.0060 'International Tables Vol C Tables 4.2.6.8 and 6.1.1.4'
F F 0.0171 0.0103 'International Tables Vol C Tables 4.2.6.8 and 6.1.1.4'
S S 0.1246 0.1234 'International Tables Vol C Tables 4.2.6.8 and 6.1.1.4'
Mn Mn 0.3368 0.7283 'International Tables Vol C Tables 4.2.6.8 and 6.1.1.4'

loop_
_geom_angle_atom_site_label_1
_geom_angle_atom_site_label_2
_geom_angle_atom_site_label_3
_geom_angle
_geom_angle_site_symmetry_1
_geom_angle_site_symmetry_3
_geom_angle_publ_flag
N1 Mn1 N1 180.0 5_777 . ?
N1 Mn1 N1 86.67(9) 5_777 6_575 ?
N1 Mn1 N1 93.33(9) . 6_575 ?
N1 Mn1 N1 93.33(9) 5_777 2_757 ?
N1 Mn1 N1 86.67(9) . 2_757 ?
N1 Mn1 N1 180.000(1) 6_575 2_757 ?
N1 Mn1 O3 92.46(6) 5_777 . ?
N1 Mn1 O3 87.54(6) . . ?
N1 Mn1 O3 87.54(6) 6_575 . ?
N1 Mn1 O3 92.46(6) 2_757 . ?
N1 Mn1 O3 87.54(6) 5_777 5_777 ?
N1 Mn1 O3 92.46(6) . 5_777 ?
N1 Mn1 O3 92.46(6) 6_575 5_777 ?
N1 Mn1 O3 87.54(6) 2_757 5_777 ?
O3 Mn1 O3 180.000(1) . 5_777 ?
O5 Mn2 O5 180.0 . 5_565 ?
O5 Mn2 N6 90.48(7) . 2 ?
O5 Mn2 N6 89.52(7) 5_565 2 ?
O5 Mn2 N6 90.48(7) . 5_565 ?
O5 Mn2 N6 89.52(7) 5_565 5_565 ?
N6 Mn2 N6 94.82(10) 2 5_565 ?
O5 Mn2 N6 89.52(7) . . ?
O5 Mn2 N6 90.48(7) 5_565 . ?
N6 Mn2 N6 85.18(10) 2 . ?
N6 Mn2 N6 180.0 5_565 . ?
O5 Mn2 N6 89.52(7) . 6_565 ?
O5 Mn2 N6 90.48(7) 5_565 6_565 ?
N6 Mn2 N6 180.0 2 6_565 ?
N6 Mn2 N6 85.18(10) 5_565 6_565 ?
N6 Mn2 N6 94.82(10) . 6_565 ?
C1 N1 C3 104.2(2) . . ?
C1 N1 Mn1 126.51(16) . . ?
C3 N1 Mn1 129.20(16) . . ?
C1 N2 C2 106.7(2) . . ?
C1 N2 C4 125.6(2) . . ?
C2 N2 C4 127.7(2) . . ?
C10 N3 N4 113.29(18) . . ?
C13 N4 N3 115.5(2) . . ?
C20 N5 C21 106.8(2) . . ?
C20 N5 C17 125.0(2) . . ?
C21 N5 C17 128.1(2) . . ?
C20 N6 C22 104.7(2) . . ?
C20 N6 Mn2 127.38(18) . . ?
C22 N6 Mn2 126.45(16) . . ?
N1 C1 N2 112.5(2) . . ?
N1 C1 H1A 123.8 . . ?
N2 C1 H1A 123.8 . . ?
C3 C2 N2 106.0(2) . . ?
C3 C2 H2A 127.0 . . ?
N2 C2 H2A 127.0 . . ?
C2 C3 N1 110.6(2) . . ?
C2 C3 H3A 124.7 . . ?
N1 C3 H3A 124.7 . . ?
C9 C4 C5 120.1(2) . . ?
C9 C4 N2 120.5(2) . . ?
C5 C4 N2 119.4(2) . . ?
C6 C5 C4 120.1(2) . . ?
C6 C5 H5A 119.9 . . ?
C4 C5 H5A 119.9 . . ?
C5 C6 C7 120.9(2) . . ?
C5 C6 H6A 119.6 . . ?
C7 C6 H6A 119.6 . . ?
C8 C7 C6 118.1(2) . . ?
C8 C7 C10 121.9(2) . . ?
C6 C7 C10 120.1(2) . . ?
C9 C8 C7 121.1(2) . . ?
C9 C8 H8A 119.4 . . ?
C7 C8 H8A 119.4 . . ?
C4 C9 C8 119.6(2) . . ?
C4 C9 H9A 120.2 . . ?
C8 C9 H9A 120.2 . . ?
N3 C10 C7 116.0(2) . . ?
N3 C10 C11 125.4(2) . . ?
C7 C10 C11 118.6(2) . . ?
C10 C11 H11A 109.5 . . ?
C10 C11 H11B 109.5 . . ?
H11A C11 H11B 109.5 . . ?
C10 C11 H11C 109.5 . . ?
H11A C11 H11C 109.5 . . ?
H11B C11 H11C 109.5 . . ?
C13 C12 H12A 109.5 . . ?
C13 C12 H12B 109.5 . . ?
H12A C12 H12B 109.5 . . ?
C13 C12 H12C 109.5 . . ?
H12A C12 H12C 109.5 . . ?
H12B C12 H12C 109.5 . . ?
N4 C13 C14 114.8(2) . . ?
N4 C13 C12 124.8(2) . . ?
C14 C13 C12 120.4(2) . . ?
C15 C14 C19 117.8(2) . . ?
C15 C14 C13 121.6(2) . . ?
C19 C14 C13 120.6(2) . . ?
C16 C15 C14 121.7(2) . . ?
C16 C15 H15A 119.2 . . ?
C14 C15 H15A 119.2 . . ?
C17 C16 C15 119.3(2) . . ?
C17 C16 H16A 120.4 . . ?
C15 C16 H16A 120.4 . . ?
C16 C17 C18 120.2(2) . . ?
C16 C17 N5 120.0(2) . . ?
C18 C17 N5 119.7(2) . . ?
C17 C18 C19 120.0(2) . . ?
C17 C18 H18A 120.0 . . ?
C19 C18 H18A 120.0 . . ?
C18 C19 C14 121.0(2) . . ?
C18 C19 H19A 119.5 . . ?
C14 C19 H19A 119.5 . . ?
N6 C20 N5 111.7(2) . . ?
N6 C20 H20A 124.1 . . ?
N5 C20 H20A 124.1 . . ?
C22 C21 N5 105.9(2) . . ?
C22 C21 H21A 127.1 . . ?
N5 C21 H21A 127.1 . . ?
C21 C22 N6 110.9(2) . . ?
C21 C22 H22A 124.6 . . ?
N6 C22 H22A 124.6 . . ?
F2 C23 F3 114.2(4) . . ?
F2 C23 F1 86.1(2) . . ?
F3 C23 F1 98.6(2) . . ?
F2 C23 S1 125.1(3) . . ?
F3 C23 S1 117.4(3) . . ?
F1 C23 S1 103.1(3) . . ?
O3 S1 O1 110.67(16) . . ?
O3 S1 O2 114.56(14) . . ?
O1 S1 O2 119.21(17) . . ?
O3 S1 C23 108.24(18) . . ?
O1 S1 C23 95.46(17) . . ?
O2 S1 C23 106.29(19) . . ?
S1 O3 Mn1 154.85(10) . . ?
F5 C24 F4 110.5(5) . . ?
F5 C24 F6 96.0(3) . . ?
F4 C24 F6 92.9(3) . . ?
F5 C24 S2 121.1(4) . . ?
F4 C24 S2 123.2(4) . . ?
F6 C24 S2 103.2(3) . . ?
O4 S2 O5 117.9(2) . . ?
O4 S2 O6 122.6(2) . . ?
O5 S2 O6 108.13(15) . . ?
O4 S2 C24 93.7(2) . . ?
O5 S2 C24 104.3(2) . . ?
O6 S2 C24 106.7(2) . . ?
S2 O5 Mn2 146.71(13) . . ?
C26 C25 C30 124.0(11) . . ?
C26 C25 H25A 118.3 . . ?
C30 C25 H25A 117.7 . . ?
C25 C26 C27 118.4(15) . . ?
C25 C26 H26A 121.7 . . ?
C27 C26 H26A 119.9 . . ?
C28 C27 C26 120.0(17) . . ?
C28 C27 C38 116.9(14) . . ?
C26 C27 C38 123.1(15) . . ?
C29 C28 C27 119.8(11) . . ?
C29 C28 C31 120.3(14) . . ?
C27 C28 C31 120.0(16) . . ?
C28 C29 C30 121.2(13) . . ?
C28 C29 H29A 120.3 . . ?
C30 C29 H29A 118.5 . . ?
C25 C30 C29 116.6(14) . . ?
C25 C30 H30A 121.9 . . ?
C29 C30 H30A 121.5 . . ?
C32 C31 C28 120.2(13) . . ?
C32 C31 H31A 116.4 . . ?
C28 C31 H31A 123.3 . . ?
C31 C32 C33 123.9(12) . . ?
C31 C32 H32A 121.5 . . ?
C33 C32 H32A 114.6 . . ?
C32 C33 C38 118.3(17) . . ?
C32 C33 C34 124.3(15) . . ?
C38 C33 C34 117.3(16) . . ?
C35 C34 C33 121.4(13) . . ?
C35 C34 H34A 123.6 . . ?
C33 C34 H34A 115.0 . . ?
C34 C35 C36 121.4(15) . . ?
C34 C35 H35A 116.6 . . ?
C36 C35 H35A 122.0 . . ?
C37 C36 C35 121.4(13) . . ?
C37 C36 H36A 122.4 . . ?
C35 C36 H36A 116.1 . . ?
C36 C37 C38 118.4(13) . . ?
C36 C37 H37A 122.2 . . ?
C38 C37 H37A 119.4 . . ?
C37 C38 C33 120.1(15) . . ?
C37 C38 C27 119.3(11) . . ?
C33 C38 C27 120.6(15) . . ?

loop_
_geom_bond_atom_site_label_1
_geom_bond_atom_site_label_2
_geom_bond_distance
_geom_bond_site_symmetry_2
_geom_bond_publ_flag
Mn1 N1 2.2203(18) 5_777 ?
Mn1 N1 2.2203(18) . ?
Mn1 N1 2.2203(18) 6_575 ?
Mn1 N1 2.2203(18) 2_757 ?
Mn1 O3 2.251(2) . ?
Mn1 O3 2.251(2) 5_777 ?
Mn2 O5 2.220(2) . ?
Mn2 O5 2.220(2) 5_565 ?
Mn2 N6 2.230(2) 2 ?
Mn2 N6 2.230(2) 5_565 ?
Mn2 N6 2.230(2) . ?
Mn2 N6 2.230(2) 6_565 ?
N1 C1 1.312(3) . ?
N1 C3 1.384(3) . ?
N2 C1 1.347(3) . ?
N2 C2 1.369(3) . ?
N2 C4 1.435(3) . ?
N3 C10 1.285(3) . ?
N3 N4 1.408(3) . ?
N4 C13 1.277(3) . ?
N5 C20 1.354(3) . ?
N5 C21 1.375(3) . ?
N5 C17 1.436(3) . ?
N6 C20 1.320(3) . ?
N6 C22 1.376(3) . ?
C1 H1A 0.9500 . ?
C2 C3 1.346(3) . ?
C2 H2A 0.9500 . ?
C3 H3A 0.9500 . ?
C4 C9 1.377(3) . ?
C4 C5 1.382(3) . ?
C5 C6 1.372(3) . ?
C5 H5A 0.9500 . ?
C6 C7 1.394(3) . ?
C6 H6A 0.9500 . ?
C7 C8 1.389(3) . ?
C7 C10 1.489(3) . ?
C8 C9 1.382(3) . ?
C8 H8A 0.9500 . ?
C9 H9A 0.9500 . ?
C10 C11 1.495(3) . ?
C11 H11A 0.9800 . ?
C11 H11B 0.9800 . ?
C11 H11C 0.9800 . ?
C12 C13 1.502(3) . ?
C12 H12A 0.9800 . ?
C12 H12B 0.9800 . ?
C12 H12C 0.9800 . ?
C13 C14 1.489(3) . ?
C14 C15 1.389(3) . ?
C14 C19 1.390(3) . ?
C15 C16 1.384(3) . ?
C15 H15A 0.9500 . ?
C16 C17 1.377(3) . ?
C16 H16A 0.9500 . ?
C17 C18 1.379(3) . ?
C18 C19 1.380(3) . ?
C18 H18A 0.9500 . ?
C19 H19A 0.9500 . ?
C20 H20A 0.9500 . ?
C21 C22 1.346(3) . ?
C21 H21A 0.9500 . ?
C22 H22A 0.9500 . ?
C23 F2 1.254(4) . ?
C23 F3 1.314(5) . ?
C23 F1 1.588(4) . ?
C23 S1 1.700(5) . ?
S1 O3 1.422(2) . ?
S1 O1 1.426(3) . ?
S1 O2 1.466(2) . ?
C24 F5 1.314(5) . ?
C24 F4 1.315(5) . ?
C24 F6 1.643(4) . ?
C24 S2 1.649(5) . ?
S2 O4 1.454(4) . ?
S2 O5 1.495(2) . ?
S2 O6 1.501(3) . ?
C25 C26 1.349(19) . ?
C25 C30 1.406(19) . ?
C25 H25A 1.0322 . ?
C26 C27 1.416(16) . ?
C26 H26A 0.9626 . ?
C27 C28 1.41(2) . ?
C27 C38 1.47(2) . ?
C28 C29 1.376(19) . ?
C28 C31 1.512(16) . ?
C29 C30 1.418(15) . ?
C29 H29A 0.9795 . ?
C30 H30A 0.9684 . ?
C31 C32 1.288(17) . ?
C31 H31A 1.0355 . ?
C32 C33 1.42(2) . ?
C32 H32A 1.0025 . ?
C33 C38 1.449(17) . ?
C33 C34 1.47(3) . ?
C34 C35 1.31(2) . ?
C34 H34A 1.0034 . ?
C35 C36 1.417(15) . ?
C35 H35A 0.9662 . ?
C36 C37 1.406(10) . ?
C36 H36A 1.0043 . ?
C37 C38 1.413(9) . ?
C37 H37A 1.0293 . ?
